data_2020117
loop_
_publ_author_name
'Tillmann, Jan'
'Lerner, Hans-Wolfram'
'Bolte, Michael'

_publ_section_title
;
 A structural study of Si~6~-ring-containing [Si~6~Cl~14~]^2{-^}
 chlorosilicates
;
_journal_coeditor_code SK3599
_journal_issue 10
_journal_name_full 'Acta Crystallographica Section C'
_journal_page_first
;
;
_journal_paper_doi 10.1107/S2053229615016484
_journal_volume 71
_journal_year 2015
_chemical_formula_iupac 'C16 H36 N +, C13 H30 N +, 2Cl -, Cl12 Si6'
_chemical_formula_moiety 'C16 H36 N +, C13 H30 N +, 2(Cl -), Cl12 Si6'
_chemical_formula_sum 'C29 H66 Cl14 N2 Si6'
_chemical_formula_weight 1107.67
_chemical_name_systematic
;
Tetrabutylammonium tributylmethylammonium dichloride dodecachlorohexasilane
;
_space_group_crystal_system triclinic
_space_group_IT_number 2
_space_group_name_Hall '-P 1'
_space_group_name_H-M_alt 'P -1'
_symmetry_space_group_name_Hall '-P 1'
_symmetry_space_group_name_H-M 'P -1'
_atom_sites_solution_hydrogens geom
_audit_creation_method SHELXL-2014/6
_cell_angle_alpha 89.672(6)
_cell_angle_beta 88.689(6)
_cell_angle_gamma 89.854(6)
_cell_formula_units_Z 2
_cell_length_a 11.1071(9)
_cell_length_b 14.3992(12)
_cell_length_c 16.7434(12)
_cell_measurement_reflns_used 23095
_cell_measurement_temperature 173(2)
_cell_measurement_theta_max 26.0
_cell_measurement_theta_min 3.1
_cell_volume 2677.1(4)
_computing_cell_refinement
;
X-AREA (Stoe & Cie, 2001)
;
_computing_data_collection
;
X-AREA (Stoe & Cie, 2001)
;
_computing_data_reduction
;
X-AREA (Stoe & Cie, 2001)
;
_computing_molecular_graphics
;
XP in SHELXTL-Plus (Sheldrick, 2008)
;
_computing_publication_material
;
SHELXL2014 (Sheldrick, 2015), PLATON (Spek, 2009)
and publCIF (Westrip, 2010)
;
_computing_structure_refinement
;
SHELXL2014 (Sheldrick, 2015)
;
_computing_structure_solution
;
SHELXS97 (Sheldrick, 2008)
;
_diffrn_ambient_temperature 173(2)
_diffrn_measured_fraction_theta_full 0.998
_diffrn_measured_fraction_theta_max 0.984
_diffrn_measurement_device_type 'Stoe IPDS II two-circle'
_diffrn_measurement_method \w
_diffrn_radiation_type MoK\a
_diffrn_radiation_wavelength 0.71073
_diffrn_reflns_av_R_equivalents 0.0713
_diffrn_reflns_limit_h_max 13
_diffrn_reflns_limit_h_min -13
_diffrn_reflns_limit_k_max 17
_diffrn_reflns_limit_k_min -17
_diffrn_reflns_limit_l_max 20
_diffrn_reflns_limit_l_min -20
_diffrn_reflns_number 32914
_diffrn_reflns_theta_full 25.000
_diffrn_reflns_theta_max 25.712
_diffrn_reflns_theta_min 3.322
_exptl_absorpt_coefficient_mu 0.879
_exptl_absorpt_correction_type multi-scan
_exptl_absorpt_process_details
;
(X-AREA; Stoe & Cie, 2001)
;
_exptl_crystal_colour colourless
_exptl_crystal_density_diffrn 1.374
_exptl_crystal_description plate
_exptl_crystal_F_000 1152
_exptl_crystal_size_max 0.150
_exptl_crystal_size_mid 0.130
_exptl_crystal_size_min 0.040
_refine_diff_density_max 0.995
_refine_diff_density_min -0.370
_refine_ls_extinction_method none
_refine_ls_goodness_of_fit_ref 0.968
_refine_ls_hydrogen_treatment constr
_refine_ls_matrix_type full
_refine_ls_number_parameters 460
_refine_ls_number_reflns 10052
_refine_ls_number_restraints 0
_refine_ls_restrained_S_all 0.968
_refine_ls_R_factor_all 0.0874
_refine_ls_R_factor_gt 0.0530
_refine_ls_shift/su_max 0.000
_refine_ls_shift/su_mean 0.000
_refine_ls_structure_factor_coef Fsqd
_refine_ls_weighting_details 'w=1/[\s^2^(Fo^2^)+(0.0716P)^2^] where P=(Fo^2^+2Fc^2^)/3'
_refine_ls_weighting_scheme calc
_refine_ls_wR_factor_gt 0.1210
_refine_ls_wR_factor_ref 0.1335
_reflns_number_gt 6918
_reflns_number_total 10052
_reflns_threshold_expression 'I > 2\s(I)'
_cod_data_source_file sk3599sup1.cif
_cod_data_source_block II
_cod_database_code 2020117
_shelx_space_group_comment
;
The symmetry employed for this shelxl refinement is uniquely defined
by the following loop, which should always be used as a source of
symmetry information in preference to the above space-group names.
They are only intended as comments.
;
_shelx_estimated_absorpt_t_min 0.879
_shelx_estimated_absorpt_t_max 0.966
_shelxl_version_number 2014/6

loop_
_space_group_symop_operation_xyz
'x, y, z'
'-x, -y, -z'

loop_
_atom_site_type_symbol
_atom_site_label
_atom_site_fract_x
_atom_site_fract_y
_atom_site_fract_z
_atom_site_U_iso_or_equiv
_atom_site_adp_type
_atom_site_calc_flag
_atom_site_occupancy
Cl Cl1 0.59130(9) 0.44934(8) 0.08400(6) 0.0431(2) Uani d 1
Si Si1 0.38480(12) 0.36385(9) 0.00184(8) 0.0473(3) Uani d 1
Si Si2 0.31960(11) 0.49176(9) 0.07561(8) 0.0450(3) Uani d 1
Si Si3 0.44345(12) 0.62216(9) 0.07842(7) 0.0448(3) Uani d 1
Cl Cl11 0.39893(15) 0.24881(9) 0.07672(9) 0.0728(4) Uani d 1
Cl Cl12 0.24724(13) 0.32432(11) -0.07179(10) 0.0761(4) Uani d 1
Cl Cl21 0.28594(13) 0.44869(11) 0.19303(8) 0.0670(4) Uani d 1
Cl Cl22 0.14895(11) 0.52832(10) 0.04044(9) 0.0645(4) Uani d 1
Cl Cl31 0.49314(14) 0.64296(10) 0.19628(8) 0.0674(4) Uani d 1
Cl Cl32 0.33795(12) 0.73898(9) 0.05674(9) 0.0645(4) Uani d 1
Cl Cl2 0.08954(8) 0.96573(6) 0.40564(5) 0.0318(2) Uani d 1
Si Si4 -0.15792(9) 0.90659(7) 0.45815(6) 0.0299(2) Uani d 1
Si Si5 -0.00936(9) 0.84674(7) 0.53850(7) 0.0312(2) Uani d 1
Si Si6 0.15065(9) 0.93762(7) 0.57871(6) 0.0299(2) Uani d 1
Cl Cl41 -0.17337(11) 0.82655(8) 0.35615(7) 0.0506(3) Uani d 1
Cl Cl42 -0.32296(9) 0.88148(7) 0.51580(7) 0.0426(2) Uani d 1
Cl Cl51 0.06109(10) 0.72997(7) 0.48056(8) 0.0490(3) Uani d 1
Cl Cl52 -0.09220(10) 0.79026(8) 0.63974(7) 0.0484(3) Uani d 1
Cl Cl61 0.31183(8) 0.87639(7) 0.54097(7) 0.0416(2) Uani d 1
Cl Cl62 0.16165(10) 0.92755(8) 0.70182(6) 0.0462(3) Uani d 1
N N1 0.1656(3) 0.5466(2) 0.7100(2) 0.0420(8) Uani d 1
C C1 0.2961(4) 0.5686(3) 0.7224(3) 0.0461(10) Uani d 1
H H1A 0.3109 0.5653 0.7805 0.055 Uiso calc 1
H H1B 0.3452 0.5192 0.6966 0.055 Uiso calc 1
C C2 0.3407(5) 0.6598(4) 0.6921(4) 0.0699(15) Uani d 1
H H2A 0.2999 0.7110 0.7213 0.084 Uiso calc 1
H H2B 0.3236 0.6666 0.6346 0.084 Uiso calc 1
C C3 0.4773(5) 0.6637(5) 0.7048(5) 0.0809(18) Uani d 1
H H3A 0.4929 0.6460 0.7608 0.097 Uiso calc 1
H H3B 0.5167 0.6168 0.6700 0.097 Uiso calc 1
C C4 0.5329(7) 0.7527(6) 0.6887(6) 0.111(3) Uani d 1
H H4A 0.6194 0.7485 0.6984 0.167 Uiso calc 1
H H4B 0.5205 0.7704 0.6329 0.167 Uiso calc 1
H H4C 0.4966 0.7997 0.7239 0.167 Uiso calc 1
C C5 0.1431(4) 0.4537(3) 0.7504(3) 0.0501(11) Uani d 1
H H5A 0.2049 0.4092 0.7307 0.060 Uiso calc 1
H H5B 0.1542 0.4612 0.8085 0.060 Uiso calc 1
C C6 0.0210(5) 0.4121(4) 0.7381(4) 0.0619(13) Uani d 1
H H6A 0.0137 0.3938 0.6815 0.074 Uiso calc 1
H H6B -0.0421 0.4588 0.7504 0.074 Uiso calc 1
C C7 0.0025(6) 0.3271(4) 0.7918(4) 0.0699(16) Uani d 1
H H7A 0.0707 0.2835 0.7837 0.084 Uiso calc 1
H H7B 0.0010 0.3466 0.8484 0.084 Uiso calc 1
C C8 -0.1136(6) 0.2786(5) 0.7736(5) 0.096(2) Uani d 1
H H8A -0.1235 0.2244 0.8088 0.144 Uiso calc 1
H H8B -0.1812 0.3215 0.7824 0.144 Uiso calc 1
H H8C -0.1116 0.2585 0.7178 0.144 Uiso calc 1
C C9 0.0929(5) 0.6396(4) 0.8346(3) 0.0571(13) Uani d 1
H H9A 0.0677 0.5837 0.8652 0.068 Uiso calc 1
H H9B 0.1776 0.6533 0.8474 0.068 Uiso calc 1
C C10 0.0836(4) 0.6213(3) 0.7456(3) 0.0487(11) Uani d 1
H H10A 0.1003 0.6802 0.7167 0.058 Uiso calc 1
H H10B -0.0007 0.6040 0.7349 0.058 Uiso calc 1
C C11 0.0137(5) 0.7209(4) 0.8584(3) 0.0617(13) Uani d 1
H H11A 0.0364 0.7753 0.8250 0.074 Uiso calc 1
H H11B -0.0710 0.7054 0.8471 0.074 Uiso calc 1
C C12 0.0221(6) 0.7467(5) 0.9446(4) 0.0827(19) Uani d 1
H H12A -0.0312 0.7996 0.9560 0.124 Uiso calc 1
H H12B -0.0022 0.6937 0.9782 0.124 Uiso calc 1
H H12C 0.1053 0.7637 0.9561 0.124 Uiso calc 1
C C13 0.1397(4) 0.5420(4) 0.6222(3) 0.0492(11) Uani d 1
H H13A 0.1508 0.6050 0.5991 0.059 Uiso calc 1
H H13B 0.0538 0.5255 0.6166 0.059 Uiso calc 1
C C14 0.2150(4) 0.4744(3) 0.5725(3) 0.0497(11) Uani d 1
H H14A 0.3009 0.4919 0.5749 0.060 Uiso calc 1
H H14B 0.2061 0.4111 0.5952 0.060 Uiso calc 1
C C15 0.1768(5) 0.4743(4) 0.4862(3) 0.0596(13) Uani d 1
H H15A 0.0925 0.4524 0.4840 0.072 Uiso calc 1
H H15B 0.1792 0.5387 0.4653 0.072 Uiso calc 1
C C16 0.2536(6) 0.4147(4) 0.4337(4) 0.0732(16) Uani d 1
H H16A 0.2243 0.4177 0.3789 0.110 Uiso calc 1
H H16B 0.3369 0.4368 0.4344 0.110 Uiso calc 1
H H16C 0.2502 0.3504 0.4530 0.110 Uiso calc 1
N N2 0.5719(3) 0.0642(2) 0.7209(2) 0.0394(8) Uani d 1
C C17 0.6715(4) -0.0021(3) 0.7442(3) 0.0424(10) Uani d 1
H H17A 0.6343 -0.0571 0.7705 0.051 Uiso calc 1
H H17B 0.7131 -0.0239 0.6947 0.051 Uiso calc 1
C C18 0.7639(4) 0.0363(3) 0.7984(3) 0.0486(11) Uani d 1
H H18A 0.7229 0.0622 0.8465 0.058 Uiso calc 1
H H18B 0.8072 0.0876 0.7707 0.058 Uiso calc 1
C C19 0.8538(5) -0.0365(4) 0.8238(3) 0.0616(13) Uani d 1
H H19A 0.8871 -0.0681 0.7757 0.074 Uiso calc 1
H H19B 0.8121 -0.0836 0.8575 0.074 Uiso calc 1
C C20 0.9562(5) 0.0049(5) 0.8699(4) 0.0777(17) Uani d 1
H H20A 1.0122 -0.0445 0.8851 0.117 Uiso calc 1
H H20B 0.9988 0.0508 0.8363 0.117 Uiso calc 1
H H20C 0.9238 0.0352 0.9181 0.117 Uiso calc 1
C C21 0.4947(4) 0.0929(3) 0.7921(3) 0.0456(11) Uani d 1
H H21A 0.5445 0.1311 0.8275 0.055 Uiso calc 1
H H21B 0.4288 0.1329 0.7728 0.055 Uiso calc 1
C C22 0.4403(5) 0.0161(4) 0.8409(3) 0.0593(13) Uani d 1
H H22A 0.5048 -0.0198 0.8669 0.071 Uiso calc 1
H H22B 0.3963 -0.0265 0.8057 0.071 Uiso calc 1
C C23 0.3539(7) 0.0549(5) 0.9043(5) 0.094(2) Uani d 1
H H23A 0.3973 0.1003 0.9372 0.112 Uiso calc 1
H H23B 0.2878 0.0884 0.8777 0.112 Uiso calc 1
C C24 0.3015(9) -0.0185(7) 0.9575(6) 0.139(4) Uani d 1
H H24A 0.2468 0.0100 0.9970 0.209 Uiso calc 1
H H24B 0.2568 -0.0629 0.9254 0.209 Uiso calc 1
H H24C 0.3663 -0.0511 0.9849 0.209 Uiso calc 1
C C25 0.6287(4) 0.1505(3) 0.6825(3) 0.0395(9) Uani d 1
H H25A 0.6664 0.1872 0.7250 0.047 Uiso calc 1
H H25B 0.6938 0.1302 0.6452 0.047 Uiso calc 1
C C26 0.5451(4) 0.2132(3) 0.6378(3) 0.0413(10) Uani d 1
H H26A 0.4771 0.2318 0.6735 0.050 Uiso calc 1
H H26B 0.5117 0.1790 0.5922 0.050 Uiso calc 1
C C27 0.6099(4) 0.2990(3) 0.6071(3) 0.0474(11) Uani d 1
H H27A 0.6412 0.3340 0.6529 0.057 Uiso calc 1
H H27B 0.6794 0.2801 0.5728 0.057 Uiso calc 1
C C28 0.5285(6) 0.3603(4) 0.5604(5) 0.085(2) Uani d 1
H H28A 0.5732 0.4150 0.5415 0.128 Uiso calc 1
H H28B 0.4986 0.3261 0.5146 0.128 Uiso calc 1
H H28C 0.4604 0.3799 0.5946 0.128 Uiso calc 1
C C29 0.4966(4) 0.0162(3) 0.6606(3) 0.0502(11) Uani d 1
H H29A 0.5474 -0.0020 0.6148 0.075 Uiso calc 1
H H29B 0.4597 -0.0392 0.6850 0.075 Uiso calc 1
H H29C 0.4332 0.0585 0.6428 0.075 Uiso calc 1

loop_
_atom_site_aniso_label
_atom_site_aniso_U_11
_atom_site_aniso_U_22
_atom_site_aniso_U_33
_atom_site_aniso_U_12
_atom_site_aniso_U_13
_atom_site_aniso_U_23
Cl1 0.0475(6) 0.0563(6) 0.0260(5) 0.0126(5) -0.0114(4) -0.0027(4)
Si1 0.0545(7) 0.0497(7) 0.0378(7) 0.0050(6) -0.0067(6) -0.0025(5)
Si2 0.0441(6) 0.0556(7) 0.0351(7) 0.0119(5) -0.0019(5) -0.0001(5)
Si3 0.0526(7) 0.0492(7) 0.0328(7) 0.0131(5) -0.0059(5) -0.0099(5)
Cl11 0.1013(11) 0.0531(7) 0.0637(9) -0.0010(7) 0.0026(8) 0.0097(6)
Cl12 0.0676(8) 0.0844(10) 0.0772(11) -0.0120(7) -0.0200(7) -0.0134(8)
Cl21 0.0720(8) 0.0856(9) 0.0426(7) 0.0163(7) 0.0115(6) 0.0092(6)
Cl22 0.0443(6) 0.0762(9) 0.0731(9) 0.0147(6) -0.0055(6) 0.0057(7)
Cl31 0.0918(10) 0.0765(9) 0.0345(7) 0.0136(7) -0.0093(6) -0.0228(6)
Cl32 0.0670(8) 0.0541(7) 0.0725(9) 0.0236(6) -0.0066(7) -0.0086(6)
Cl2 0.0310(4) 0.0381(5) 0.0262(5) 0.0054(4) 0.0025(4) -0.0007(4)
Si4 0.0305(5) 0.0313(5) 0.0281(6) 0.0034(4) -0.0048(4) -0.0016(4)
Si5 0.0303(5) 0.0284(5) 0.0351(6) 0.0029(4) -0.0039(4) 0.0047(4)
Si6 0.0285(5) 0.0339(5) 0.0274(6) 0.0048(4) -0.0032(4) 0.0034(4)
Cl41 0.0587(7) 0.0520(6) 0.0416(6) 0.0033(5) -0.0104(5) -0.0158(5)
Cl42 0.0314(5) 0.0497(6) 0.0467(6) -0.0051(4) -0.0009(4) 0.0023(5)
Cl51 0.0506(6) 0.0304(5) 0.0662(8) 0.0108(4) -0.0047(5) -0.0046(5)
Cl52 0.0494(6) 0.0510(6) 0.0449(6) -0.0063(5) -0.0049(5) 0.0205(5)
Cl61 0.0318(5) 0.0470(6) 0.0461(6) 0.0131(4) -0.0045(4) -0.0026(4)
Cl62 0.0490(6) 0.0627(7) 0.0272(5) 0.0022(5) -0.0072(4) 0.0077(5)
N1 0.0411(19) 0.046(2) 0.039(2) 0.0053(15) -0.0086(16) 0.0064(16)
C1 0.044(2) 0.054(3) 0.041(3) 0.006(2) -0.011(2) 0.003(2)
C2 0.063(3) 0.061(3) 0.086(4) 0.003(3) -0.007(3) 0.006(3)
C3 0.052(3) 0.096(5) 0.095(5) -0.011(3) 0.003(3) 0.004(4)
C4 0.083(5) 0.105(6) 0.145(8) -0.008(4) -0.004(5) 0.047(5)
C5 0.054(3) 0.053(3) 0.043(3) 0.005(2) -0.003(2) 0.007(2)
C6 0.060(3) 0.063(3) 0.062(4) -0.008(2) 0.008(3) -0.004(3)
C7 0.082(4) 0.059(3) 0.068(4) -0.016(3) 0.021(3) -0.009(3)
C8 0.095(5) 0.085(5) 0.108(6) -0.040(4) 0.022(4) -0.021(4)
C9 0.061(3) 0.062(3) 0.048(3) 0.011(2) -0.005(2) 0.010(2)
C10 0.046(2) 0.053(3) 0.047(3) 0.009(2) -0.009(2) 0.006(2)
C11 0.064(3) 0.064(3) 0.057(3) 0.011(3) 0.004(3) 0.006(3)
C12 0.098(5) 0.079(4) 0.070(4) 0.026(4) 0.014(4) 0.001(3)
C13 0.047(2) 0.061(3) 0.040(3) 0.008(2) -0.013(2) 0.003(2)
C14 0.045(2) 0.056(3) 0.048(3) 0.006(2) -0.010(2) 0.000(2)
C15 0.054(3) 0.072(3) 0.054(3) 0.007(2) -0.011(2) -0.004(3)
C16 0.078(4) 0.080(4) 0.062(4) 0.001(3) -0.004(3) -0.018(3)
N2 0.0354(17) 0.0396(18) 0.043(2) -0.0004(14) 0.0024(15) -0.0121(15)
C17 0.044(2) 0.035(2) 0.048(3) 0.0015(17) 0.002(2) 0.0000(19)
C18 0.054(3) 0.047(3) 0.045(3) 0.004(2) -0.003(2) 0.000(2)
C19 0.055(3) 0.074(3) 0.056(3) 0.006(3) -0.004(2) 0.005(3)
C20 0.066(4) 0.094(4) 0.074(4) 0.015(3) -0.019(3) 0.010(3)
C21 0.041(2) 0.050(3) 0.045(3) 0.0023(19) 0.009(2) -0.010(2)
C22 0.056(3) 0.059(3) 0.062(3) 0.000(2) 0.014(3) 0.004(3)
C23 0.092(5) 0.096(5) 0.090(5) 0.011(4) 0.049(4) 0.019(4)
C24 0.129(7) 0.160(9) 0.125(8) 0.004(6) 0.064(6) 0.055(7)
C25 0.033(2) 0.041(2) 0.045(3) -0.0025(17) 0.0014(18) -0.0043(18)
C26 0.037(2) 0.049(2) 0.038(2) 0.0022(18) -0.0032(18) -0.0097(19)
C27 0.046(2) 0.048(2) 0.048(3) 0.0041(19) 0.007(2) -0.005(2)
C28 0.086(4) 0.065(4) 0.105(6) 0.003(3) -0.021(4) 0.024(4)
C29 0.052(3) 0.046(3) 0.053(3) -0.005(2) -0.007(2) -0.012(2)

loop_
_atom_type_symbol
_atom_type_description
_atom_type_scat_dispersion_real
_atom_type_scat_dispersion_imag
_atom_type_scat_source
C C 0.0033 0.0016 'International Tables Vol C Tables 4.2.6.8 and 6.1.1.4'
H H 0.0000 0.0000 'International Tables Vol C Tables 4.2.6.8 and 6.1.1.4'
N N 0.0061 0.0033 'International Tables Vol C Tables 4.2.6.8 and 6.1.1.4'
Si Si 0.0817 0.0704 'International Tables Vol C Tables 4.2.6.8 and 6.1.1.4'
Cl Cl 0.1484 0.1585 'International Tables Vol C Tables 4.2.6.8 and 6.1.1.4'

loop_
_geom_angle_atom_site_label_1
_geom_angle_atom_site_label_2
_geom_angle_atom_site_label_3
_geom_angle_site_symmetry_1
_geom_angle_site_symmetry_3
_geom_angle
Cl12 Si1 Cl11 . . 101.77(9)
Cl12 Si1 Si3 . 2_665 106.74(8)
Cl11 Si1 Si3 . 2_665 110.19(8)
Cl12 Si1 Si2 . . 108.28(8)
Cl11 Si1 Si2 . . 109.64(8)
Si3 Si1 Si2 2_665 . 118.80(7)
Cl22 Si2 Cl21 . . 101.33(8)
Cl22 Si2 Si1 . . 108.93(8)
Cl21 Si2 Si1 . . 108.37(8)
Cl22 Si2 Si3 . . 110.44(7)
Cl21 Si2 Si3 . . 108.08(8)
Si1 Si2 Si3 . . 118.31(7)
Cl32 Si3 Cl31 . . 101.92(7)
Cl32 Si3 Si1 . 2_665 106.80(8)
Cl31 Si3 Si1 . 2_665 107.69(8)
Cl32 Si3 Si2 . . 108.16(7)
Cl31 Si3 Si2 . . 108.00(8)
Si1 Si3 Si2 2_665 . 122.40(7)
Cl41 Si4 Cl42 . . 101.29(6)
Cl41 Si4 Si5 . . 110.23(6)
Cl42 Si4 Si5 . . 107.37(6)
Cl41 Si4 Si6 . 2_576 108.92(6)
Cl42 Si4 Si6 . 2_576 108.34(6)
Si5 Si4 Si6 . 2_576 119.16(6)
Cl52 Si5 Cl51 . . 102.76(6)
Cl52 Si5 Si4 . . 108.00(6)
Cl51 Si5 Si4 . . 106.91(6)
Cl52 Si5 Si6 . . 108.15(6)
Cl51 Si5 Si6 . . 108.12(6)
Si4 Si5 Si6 . . 121.36(6)
Cl62 Si6 Cl61 . . 101.83(6)
Cl62 Si6 Si5 . . 108.34(6)
Cl61 Si6 Si5 . . 109.30(6)
Cl62 Si6 Si4 . 2_576 108.88(6)
Cl61 Si6 Si4 . 2_576 107.63(6)
Si5 Si6 Si4 . 2_576 119.43(6)
C1 N1 C13 . . 110.6(3)
C1 N1 C5 . . 106.0(3)
C13 N1 C5 . . 111.0(4)
C1 N1 C10 . . 111.4(3)
C13 N1 C10 . . 106.9(3)
C5 N1 C10 . . 110.9(3)
C2 C1 N1 . . 117.1(4)
C2 C1 H1A . . 108.0
N1 C1 H1A . . 108.0
C2 C1 H1B . . 108.0
N1 C1 H1B . . 108.0
H1A C1 H1B . . 107.3
C1 C2 C3 . . 108.1(5)
C1 C2 H2A . . 110.1
C3 C2 H2A . . 110.1
C1 C2 H2B . . 110.1
C3 C2 H2B . . 110.1
H2A C2 H2B . . 108.4
C4 C3 C2 . . 115.4(6)
C4 C3 H3A . . 108.4
C2 C3 H3A . . 108.4
C4 C3 H3B . . 108.4
C2 C3 H3B . . 108.4
H3A C3 H3B . . 107.5
C3 C4 H4A . . 109.5
C3 C4 H4B . . 109.5
H4A C4 H4B . . 109.5
C3 C4 H4C . . 109.5
H4A C4 H4C . . 109.5
H4B C4 H4C . . 109.5
C6 C5 N1 . . 115.7(4)
C6 C5 H5A . . 108.4
N1 C5 H5A . . 108.4
C6 C5 H5B . . 108.4
N1 C5 H5B . . 108.4
H5A C5 H5B . . 107.4
C5 C6 C7 . . 110.5(5)
C5 C6 H6A . . 109.6
C7 C6 H6A . . 109.6
C5 C6 H6B . . 109.6
C7 C6 H6B . . 109.6
H6A C6 H6B . . 108.1
C8 C7 C6 . . 111.0(6)
C8 C7 H7A . . 109.4
C6 C7 H7A . . 109.4
C8 C7 H7B . . 109.4
C6 C7 H7B . . 109.4
H7A C7 H7B . . 108.0
C7 C8 H8A . . 109.5
C7 C8 H8B . . 109.5
H8A C8 H8B . . 109.5
C7 C8 H8C . . 109.5
H8A C8 H8C . . 109.5
H8B C8 H8C . . 109.5
C11 C9 C10 . . 110.2(4)
C11 C9 H9A . . 109.6
C10 C9 H9A . . 109.6
C11 C9 H9B . . 109.6
C10 C9 H9B . . 109.6
H9A C9 H9B . . 108.1
C9 C10 N1 . . 117.2(4)
C9 C10 H10A . . 108.0
N1 C10 H10A . . 108.0
C9 C10 H10B . . 108.0
N1 C10 H10B . . 108.0
H10A C10 H10B . . 107.2
C12 C11 C9 . . 113.7(5)
C12 C11 H11A . . 108.8
C9 C11 H11A . . 108.8
C12 C11 H11B . . 108.8
C9 C11 H11B . . 108.8
H11A C11 H11B . . 107.7
C11 C12 H12A . . 109.5
C11 C12 H12B . . 109.5
H12A C12 H12B . . 109.5
C11 C12 H12C . . 109.5
H12A C12 H12C . . 109.5
H12B C12 H12C . . 109.5
N1 C13 C14 . . 116.8(4)
N1 C13 H13A . . 108.1
C14 C13 H13A . . 108.1
N1 C13 H13B . . 108.1
C14 C13 H13B . . 108.1
H13A C13 H13B . . 107.3
C15 C14 C13 . . 111.3(4)
C15 C14 H14A . . 109.4
C13 C14 H14A . . 109.4
C15 C14 H14B . . 109.4
C13 C14 H14B . . 109.4
H14A C14 H14B . . 108.0
C16 C15 C14 . . 113.5(5)
C16 C15 H15A . . 108.9
C14 C15 H15A . . 108.9
C16 C15 H15B . . 108.9
C14 C15 H15B . . 108.9
H15A C15 H15B . . 107.7
C15 C16 H16A . . 109.5
C15 C16 H16B . . 109.5
H16A C16 H16B . . 109.5
C15 C16 H16C . . 109.5
H16A C16 H16C . . 109.5
H16B C16 H16C . . 109.5
C29 N2 C21 . . 110.2(3)
C29 N2 C17 . . 107.6(3)
C21 N2 C17 . . 112.0(3)
C29 N2 C25 . . 109.1(4)
C21 N2 C25 . . 109.2(3)
C17 N2 C25 . . 108.7(3)
C18 C17 N2 . . 115.8(3)
C18 C17 H17A . . 108.3
N2 C17 H17A . . 108.3
C18 C17 H17B . . 108.3
N2 C17 H17B . . 108.3
H17A C17 H17B . . 107.4
C17 C18 C19 . . 112.2(4)
C17 C18 H18A . . 109.2
C19 C18 H18A . . 109.2
C17 C18 H18B . . 109.2
C19 C18 H18B . . 109.2
H18A C18 H18B . . 107.9
C18 C19 C20 . . 112.2(5)
C18 C19 H19A . . 109.2
C20 C19 H19A . . 109.2
C18 C19 H19B . . 109.2
C20 C19 H19B . . 109.2
H19A C19 H19B . . 107.9
C19 C20 H20A . . 109.5
C19 C20 H20B . . 109.5
H20A C20 H20B . . 109.5
C19 C20 H20C . . 109.5
H20A C20 H20C . . 109.5
H20B C20 H20C . . 109.5
C22 C21 N2 . . 116.3(4)
C22 C21 H21A . . 108.2
N2 C21 H21A . . 108.2
C22 C21 H21B . . 108.2
N2 C21 H21B . . 108.2
H21A C21 H21B . . 107.4
C21 C22 C23 . . 110.5(5)
C21 C22 H22A . . 109.6
C23 C22 H22A . . 109.6
C21 C22 H22B . . 109.6
C23 C22 H22B . . 109.6
H22A C22 H22B . . 108.1
C24 C23 C22 . . 112.8(7)
C24 C23 H23A . . 109.0
C22 C23 H23A . . 109.0
C24 C23 H23B . . 109.0
C22 C23 H23B . . 109.0
H23A C23 H23B . . 107.8
C23 C24 H24A . . 109.5
C23 C24 H24B . . 109.5
H24A C24 H24B . . 109.5
C23 C24 H24C . . 109.5
H24A C24 H24C . . 109.5
H24B C24 H24C . . 109.5
C26 C25 N2 . . 116.1(3)
C26 C25 H25A . . 108.3
N2 C25 H25A . . 108.3
C26 C25 H25B . . 108.3
N2 C25 H25B . . 108.3
H25A C25 H25B . . 107.4
C25 C26 C27 . . 111.1(4)
C25 C26 H26A . . 109.4
C27 C26 H26A . . 109.4
C25 C26 H26B . . 109.4
C27 C26 H26B . . 109.4
H26A C26 H26B . . 108.0
C28 C27 C26 . . 111.5(4)
C28 C27 H27A . . 109.3
C26 C27 H27A . . 109.3
C28 C27 H27B . . 109.3
C26 C27 H27B . . 109.3
H27A C27 H27B . . 108.0
C27 C28 H28A . . 109.5
C27 C28 H28B . . 109.5
H28A C28 H28B . . 109.5
C27 C28 H28C . . 109.5
H28A C28 H28C . . 109.5
H28B C28 H28C . . 109.5
N2 C29 H29A . . 109.5
N2 C29 H29B . . 109.5
H29A C29 H29B . . 109.5
N2 C29 H29C . . 109.5
H29A C29 H29C . . 109.5
H29B C29 H29C . . 109.5

loop_
_geom_bond_atom_site_label_1
_geom_bond_atom_site_label_2
_geom_bond_site_symmetry_2
_geom_bond_distance
Si1 Cl12 . 2.068(2)
Si1 Cl11 . 2.0795(19)
Si1 Si3 2_665 2.3167(19)
Si1 Si2 . 2.3282(18)
Si2 Cl22 . 2.0637(17)
Si2 Cl21 . 2.0840(18)
Si2 Si3 . 2.332(2)
Si3 Cl32 . 2.0824(17)
Si3 Cl31 . 2.0848(18)
Si3 Si1 2_665 2.3167(19)
Si4 Cl41 . 2.0764(16)
Si4 Cl42 . 2.0835(14)
Si4 Si5 . 2.3144(15)
Si4 Si6 2_576 2.3242(14)
Si5 Cl52 . 2.0731(15)
Si5 Cl51 . 2.0875(15)
Si5 Si6 . 2.3241(15)
Si6 Cl62 . 2.0719(15)
Si6 Cl61 . 2.0805(13)
Si6 Si4 2_576 2.3242(14)
N1 C1 . 1.503(6)
N1 C13 . 1.507(6)
N1 C5 . 1.515(6)
N1 C10 . 1.522(6)
C1 C2 . 1.489(7)
C1 H1A . 0.9900
C1 H1B . 0.9900
C2 C3 . 1.537(8)
C2 H2A . 0.9900
C2 H2B . 0.9900
C3 C4 . 1.445(10)
C3 H3A . 0.9900
C3 H3B . 0.9900
C4 H4A . 0.9800
C4 H4B . 0.9800
C4 H4C . 0.9800
C5 C6 . 1.503(7)
C5 H5A . 0.9900
C5 H5B . 0.9900
C6 C7 . 1.526(8)
C6 H6A . 0.9900
C6 H6B . 0.9900
C7 C8 . 1.505(9)
C7 H7A . 0.9900
C7 H7B . 0.9900
C8 H8A . 0.9800
C8 H8B . 0.9800
C8 H8C . 0.9800
C9 C11 . 1.512(7)
C9 C10 . 1.521(7)
C9 H9A . 0.9900
C9 H9B . 0.9900
C10 H10A . 0.9900
C10 H10B . 0.9900
C11 C12 . 1.498(8)
C11 H11A . 0.9900
C11 H11B . 0.9900
C12 H12A . 0.9800
C12 H12B . 0.9800
C12 H12C . 0.9800
C13 C14 . 1.521(7)
C13 H13A . 0.9900
C13 H13B . 0.9900
C14 C15 . 1.516(7)
C14 H14A . 0.9900
C14 H14B . 0.9900
C15 C16 . 1.485(8)
C15 H15A . 0.9900
C15 H15B . 0.9900
C16 H16A . 0.9800
C16 H16B . 0.9800
C16 H16C . 0.9800
N2 C29 . 1.498(6)
N2 C21 . 1.511(5)
N2 C17 . 1.517(5)
N2 C25 . 1.526(5)
C17 C18 . 1.495(7)
C17 H17A . 0.9900
C17 H17B . 0.9900
C18 C19 . 1.512(7)
C18 H18A . 0.9900
C18 H18B . 0.9900
C19 C20 . 1.514(8)
C19 H19A . 0.9900
C19 H19B . 0.9900
C20 H20A . 0.9800
C20 H20B . 0.9800
C20 H20C . 0.9800
C21 C22 . 1.491(7)
C21 H21A . 0.9900
C21 H21B . 0.9900
C22 C23 . 1.523(8)
C22 H22A . 0.9900
C22 H22B . 0.9900
C23 C24 . 1.490(10)
C23 H23A . 0.9900
C23 H23B . 0.9900
C24 H24A . 0.9800
C24 H24B . 0.9800
C24 H24C . 0.9800
C25 C26 . 1.503(6)
C25 H25A . 0.9900
C25 H25B . 0.9900
C26 C27 . 1.512(6)
C26 H26A . 0.9900
C26 H26B . 0.9900
C27 C28 . 1.493(7)
C27 H27A . 0.9900
C27 H27B . 0.9900
C28 H28A . 0.9800
C28 H28B . 0.9800
C28 H28C . 0.9800
C29 H29A . 0.9800
C29 H29B . 0.9800
C29 H29C . 0.9800

loop_
_geom_torsion_atom_site_label_1
_geom_torsion_atom_site_label_2
_geom_torsion_atom_site_label_3
_geom_torsion_atom_site_label_4
_geom_torsion
C13 N1 C1 C2 62.9(5)
C5 N1 C1 C2 -176.7(5)
C10 N1 C1 C2 -55.9(5)
N1 C1 C2 C3 -175.3(5)
C1 C2 C3 C4 -171.8(7)
C1 N1 C5 C6 -173.5(4)
C13 N1 C5 C6 -53.3(5)
C10 N1 C5 C6 65.4(5)
N1 C5 C6 C7 -171.2(4)
C5 C6 C7 C8 -173.8(5)
C11 C9 C10 N1 175.1(4)
C1 N1 C10 C9 -58.9(5)
C13 N1 C10 C9 -179.8(4)
C5 N1 C10 C9 59.0(5)
C10 C9 C11 C12 -177.2(5)
C1 N1 C13 C14 56.1(5)
C5 N1 C13 C14 -61.3(5)
C10 N1 C13 C14 177.6(4)
N1 C13 C14 C15 178.0(4)
C13 C14 C15 C16 175.6(5)
C29 N2 C17 C18 174.5(4)
C21 N2 C17 C18 -64.3(5)
C25 N2 C17 C18 56.4(5)
N2 C17 C18 C19 175.4(4)
C17 C18 C19 C20 172.7(5)
C29 N2 C21 C22 65.0(5)
C17 N2 C21 C22 -54.7(5)
C25 N2 C21 C22 -175.1(4)
N2 C21 C22 C23 -173.5(5)
C21 C22 C23 C24 -177.1(7)
C29 N2 C25 C26 48.4(5)
C21 N2 C25 C26 -72.0(5)
C17 N2 C25 C26 165.5(4)
N2 C25 C26 C27 176.4(3)
C25 C26 C27 C28 178.3(5)

_cod_database_fobs_code 2020117
